data_4038858
loop_
_publ_author_name
'Ishizuka, Tomoya'
'Tanaka, Shogo'
'Uchida, Sayaka'
'Wei, Lianyu'
'Kojima, Takahiko'

_publ_section_title
;
 Selective Convergence to Atropisomers of a Porphyrin Derivative Having
 Bulky Substituents at the Periphery.
;
_journal_name_full 'The Journal of organic chemistry'
_journal_paper_doi 10.1021/acs.joc.0c01876
_journal_year 2020
_chemical_formula_sum 'C86 H81 Cl3 N4 O5 Zn'
_chemical_formula_weight 1422.26
_space_group_crystal_system triclinic
_space_group_IT_number 2
_space_group_name_Hall '-P 1'
_space_group_name_H-M_alt 'P -1'
_atom_sites_solution_hydrogens mixed
_audit_creation_method SHELXL-2017/1
_cell_angle_alpha 92.8470(10)
_cell_angle_beta 100.8390(10)
_cell_angle_gamma 108.5500(10)
_cell_formula_units_Z 2
_cell_length_a 15.3192(15)
_cell_length_b 16.6129(17)
_cell_length_c 17.2870(17)
_cell_measurement_reflns_used 8739
_cell_measurement_temperature 120(2)
_cell_measurement_theta_max 27.56
_cell_measurement_theta_min 2.24
_cell_volume 4068.1(7)
_computing_structure_refinement 'SHELXL-2017/1 (Sheldrick, 2017)'
_diffrn_ambient_temperature 120(2)
_diffrn_measured_fraction_theta_full 0.980
_diffrn_measured_fraction_theta_max 0.865
_diffrn_measurement_device_type 'Bruker APEX-II CCD'
_diffrn_measurement_method '\f and \w scans'
_diffrn_radiation_type MoK\a
_diffrn_radiation_wavelength 0.71073
_diffrn_reflns_av_R_equivalents 0.0163
_diffrn_reflns_av_unetI/netI 0.0379
_diffrn_reflns_Laue_measured_fraction_full 0.980
_diffrn_reflns_Laue_measured_fraction_max 0.865
_diffrn_reflns_limit_h_max 8
_diffrn_reflns_limit_h_min -20
_diffrn_reflns_limit_k_max 22
_diffrn_reflns_limit_k_min -21
_diffrn_reflns_limit_l_max 23
_diffrn_reflns_limit_l_min -22
_diffrn_reflns_number 23585
_diffrn_reflns_point_group_measured_fraction_full 0.980
_diffrn_reflns_point_group_measured_fraction_max 0.865
_diffrn_reflns_theta_full 25.242
_diffrn_reflns_theta_max 28.573
_diffrn_reflns_theta_min 1.208
_diffrn_source 'sealed tube'
_exptl_absorpt_coefficient_mu 0.451
_exptl_crystal_colour red
_exptl_crystal_density_diffrn 1.161
_exptl_crystal_description prismatic
_exptl_crystal_F_000 1492
_exptl_crystal_size_max 0.210
_exptl_crystal_size_mid 0.090
_exptl_crystal_size_min 0.040
_refine_diff_density_max 1.178
_refine_diff_density_min -0.632
_refine_diff_density_rms 0.075
_refine_ls_extinction_method none
_refine_ls_goodness_of_fit_ref 1.017
_refine_ls_hydrogen_treatment mixed
_refine_ls_matrix_type full
_refine_ls_number_parameters 913
_refine_ls_number_reflns 17964
_refine_ls_number_restraints 2
_refine_ls_restrained_S_all 1.017
_refine_ls_R_factor_all 0.0812
_refine_ls_R_factor_gt 0.0617
_refine_ls_shift/su_max 0.002
_refine_ls_shift/su_mean 0.000
_refine_ls_structure_factor_coef Fsqd
_refine_ls_weighting_details 'w=1/[\s^2^(Fo^2^)+(0.1004P)^2^+4.0991P] where P=(Fo^2^+2Fc^2^)/3'
_refine_ls_weighting_scheme calc
_refine_ls_wR_factor_gt 0.1710
_refine_ls_wR_factor_ref 0.1858
_reflns_Friedel_coverage 0.000
_reflns_number_gt 13746
_reflns_number_total 17964
_reflns_threshold_expression 'I > 2\s(I)'
_cod_data_source_file jo0c01876_si_002.cif
_cod_data_source_block Tanaka18
_cod_database_code 4038858
_shelx_shelxl_version_number 2017/1
_shelx_space_group_comment
;
The symmetry employed for this shelxl refinement is uniquely defined
by the following loop, which should always be used as a source of
symmetry information in preference to the above space-group names.
They are only intended as comments.
;
_shelx_estimated_absorpt_t_min 0.911
_shelx_estimated_absorpt_t_max 0.982

loop_
_space_group_symop_operation_xyz
'x, y, z'
'-x, -y, -z'

loop_
_atom_site_label
_atom_site_type_symbol
_atom_site_fract_x
_atom_site_fract_y
_atom_site_fract_z
_atom_site_U_iso_or_equiv
_atom_site_adp_type
_atom_site_occupancy
_atom_site_site_symmetry_order
_atom_site_calc_flag
_atom_site_refinement_flags_posn
_atom_site_refinement_flags_adp
_atom_site_refinement_flags_occupancy
_atom_site_disorder_assembly
_atom_site_disorder_group
Zn1 Zn 0.40447(2) 0.32168(2) 0.25776(2) 0.02830(10) Uani 1 1 d . . . . .
Cl1 Cl 0.92827(7) 0.04901(6) 0.43601(6) 0.0553(2) Uani 1 1 d . . . . .
Cl2 Cl 0.91974(8) -0.11461(7) 0.36190(7) 0.0659(3) Uani 1 1 d . . . . .
Cl3 Cl 0.77829(8) -0.03841(8) 0.30120(6) 0.0687(3) Uani 1 1 d . . . . .
O1 O 0.3022(2) 0.37702(16) 0.75689(13) 0.0568(7) Uani 1 1 d . . . . .
O2 O -0.1633(2) 0.3762(2) 0.0540(2) 0.0847(11) Uani 1 1 d . . . . .
O3 O 0.54254(19) 0.35499(17) -0.23504(13) 0.0609(8) Uani 1 1 d . . . . .
O4 O 0.9620(2) 0.2597(3) 0.4849(2) 0.0939(13) Uani 1 1 d . . . . .
O5 O 0.3211(2) 0.18668(17) 0.24155(18) 0.0632(7) Uani 1 1 d D . . . .
H77 H 0.338(6) 0.162(4) 0.2903(11) 0.18(3) Uiso 1 1 d D . . . .
N1 N 0.48378(17) 0.33371(16) 0.37017(13) 0.0318(5) Uani 1 1 d . . . . .
N2 N 0.31117(16) 0.36408(15) 0.30595(12) 0.0295(5) Uani 1 1 d . . . . .
N3 N 0.34377(16) 0.34463(15) 0.14796(13) 0.0288(5) Uani 1 1 d . . . . .
N4 N 0.52070(17) 0.32211(16) 0.21288(13) 0.0324(5) Uani 1 1 d . . . . .
C1 C 0.5702(2) 0.3244(2) 0.39079(17) 0.0362(6) Uani 1 1 d . . . . .
C2 C 0.5977(2) 0.3304(2) 0.47640(18) 0.0413(7) Uani 1 1 d . . . . .
H1 H 0.654618 0.325998 0.505956 0.050 Uiso 1 1 calc R U . . .
C3 C 0.5277(2) 0.3431(2) 0.50602(17) 0.0381(7) Uani 1 1 d . . . . .
H2 H 0.525715 0.349377 0.560510 0.046 Uiso 1 1 calc R U . . .
C4 C 0.4564(2) 0.34561(18) 0.44001(15) 0.0312(6) Uani 1 1 d . . . . .
C5 C 0.37562(19) 0.36411(18) 0.44797(15) 0.0302(6) Uani 1 1 d . . . . .
C6 C 0.31279(19) 0.38032(19) 0.38534(16) 0.0317(6) Uani 1 1 d . . . . .
C7 C 0.2369(2) 0.4116(2) 0.39382(17) 0.0369(6) Uani 1 1 d . . . . .
H3 H 0.224208 0.429906 0.442182 0.044 Uiso 1 1 calc R U . . .
C8 C 0.1873(2) 0.4100(2) 0.31973(17) 0.0384(7) Uani 1 1 d . . . . .
H4 H 0.132629 0.426218 0.306404 0.046 Uiso 1 1 calc R U . . .
C9 C 0.23321(19) 0.37894(19) 0.26458(16) 0.0317(6) Uani 1 1 d . . . . .
C10 C 0.20349(19) 0.36881(19) 0.18181(16) 0.0312(6) Uani 1 1 d . . . . .
C11 C 0.25930(19) 0.35870(18) 0.12844(15) 0.0300(6) Uani 1 1 d . . . . .
C12 C 0.2388(2) 0.36766(19) 0.04498(16) 0.0334(6) Uani 1 1 d . . . . .
H5 H 0.184582 0.377709 0.016472 0.040 Uiso 1 1 calc R U . . .
C13 C 0.3112(2) 0.35905(18) 0.01494(15) 0.0316(6) Uani 1 1 d . . . . .
H6 H 0.317672 0.362518 -0.038487 0.038 Uiso 1 1 calc R U . . .
C14 C 0.37662(19) 0.34364(17) 0.07917(15) 0.0290(5) Uani 1 1 d . . . . .
C15 C 0.46245(19) 0.33323(17) 0.07212(15) 0.0282(5) Uani 1 1 d . . . . .
C16 C 0.5311(2) 0.32807(18) 0.13590(16) 0.0316(6) Uani 1 1 d . . . . .
C17 C 0.6245(2) 0.3305(2) 0.13068(18) 0.0378(7) Uani 1 1 d . . . . .
H7 H 0.649847 0.335458 0.084325 0.045 Uiso 1 1 calc R U . . .
C18 C 0.6696(2) 0.3244(2) 0.20439(18) 0.0396(7) Uani 1 1 d . . . . .
H8 H 0.732319 0.323969 0.219444 0.048 Uiso 1 1 calc R U . . .
C19 C 0.6040(2) 0.3187(2) 0.25578(17) 0.0362(6) Uani 1 1 d . . . . .
C20 C 0.6256(2) 0.3138(2) 0.33743(18) 0.0375(6) Uani 1 1 d . . . . .
C21 C 0.35592(19) 0.36769(18) 0.52990(15) 0.0311(6) Uani 1 1 d . . . . .
C22 C 0.3244(2) 0.29229(19) 0.56627(15) 0.0321(6) Uani 1 1 d . . . . .
C23 C 0.3077(2) 0.2998(2) 0.64223(16) 0.0375(7) Uani 1 1 d . . . . .
H9 H 0.286167 0.249703 0.667163 0.045 Uiso 1 1 calc R U . . .
C24 C 0.3218(2) 0.3791(2) 0.68254(17) 0.0410(7) Uani 1 1 d . . . . .
C25 C 0.3538(2) 0.4534(2) 0.64761(17) 0.0405(7) Uani 1 1 d . . . . .
H10 H 0.364247 0.507702 0.675075 0.049 Uiso 1 1 calc R U . . .
C26 C 0.3701(2) 0.44636(19) 0.57145(16) 0.0365(6) Uani 1 1 d . . . . .
H11 H 0.391573 0.496874 0.547023 0.044 Uiso 1 1 calc R U . . .
C27 C 0.3074(2) 0.20458(19) 0.52660(15) 0.0339(6) Uani 1 1 d . . . . .
C28 C 0.3636(2) 0.1554(2) 0.55526(17) 0.0383(7) Uani 1 1 d . . . . .
C29 C 0.3423(3) 0.0726(2) 0.5193(2) 0.0477(8) Uani 1 1 d . . . . .
H12 H 0.380472 0.039816 0.539272 0.057 Uiso 1 1 calc R U . . .
C30 C 0.2674(3) 0.0364(2) 0.4552(2) 0.0549(9) Uani 1 1 d . . . . .
C31 C 0.2122(3) 0.0846(2) 0.4281(2) 0.0515(9) Uani 1 1 d . . . . .
H13 H 0.160377 0.060595 0.384376 0.062 Uiso 1 1 calc R U . . .
C32 C 0.2296(2) 0.1672(2) 0.46255(17) 0.0400(7) Uani 1 1 d . . . . .
C33 C 0.4459(3) 0.1874(2) 0.6256(2) 0.0466(8) Uani 1 1 d . . . . .
H14 H 0.435008 0.149608 0.667070 0.070 Uiso 1 1 calc R U . . .
H15 H 0.452329 0.245502 0.646290 0.070 Uiso 1 1 calc R U . . .
H16 H 0.503854 0.188006 0.608991 0.070 Uiso 1 1 calc R U . . .
C34 C 0.2443(4) -0.0549(3) 0.4189(3) 0.0786(14) Uani 1 1 d . . . . .
H17 H 0.179420 -0.088123 0.420966 0.118 Uiso 1 1 calc R U . . .
H18 H 0.287802 -0.080370 0.448612 0.118 Uiso 1 1 calc R U . . .
H19 H 0.250729 -0.055108 0.363524 0.118 Uiso 1 1 calc R U . . .
C35 C 0.1614(3) 0.2122(2) 0.4320(2) 0.0516(8) Uani 1 1 d . . . . .
H20 H 0.168975 0.228005 0.379157 0.077 Uiso 1 1 calc R U . . .
H21 H 0.173989 0.263850 0.468118 0.077 Uiso 1 1 calc R U . . .
H22 H 0.096836 0.174044 0.428719 0.077 Uiso 1 1 calc R U . . .
C36 C 0.3224(4) 0.4584(3) 0.8022(2) 0.0710(13) Uani 1 1 d . . . . .
H23 H 0.390225 0.489775 0.812567 0.107 Uiso 1 1 calc R U . . .
H24 H 0.302518 0.449234 0.852689 0.107 Uiso 1 1 calc R U . . .
H25 H 0.288017 0.491627 0.772220 0.107 Uiso 1 1 calc R U . . .
C37 C 0.1068(2) 0.3719(2) 0.14755(16) 0.0338(6) Uani 1 1 d . . . . .
C38 C 0.0283(2) 0.2964(2) 0.12944(18) 0.0386(7) Uani 1 1 d . . . . .
C39 C -0.0602(2) 0.3026(3) 0.0981(2) 0.0525(9) Uani 1 1 d . . . . .
H26 H -0.113785 0.252006 0.086158 0.063 Uiso 1 1 calc R U . . .
C40 C -0.0719(2) 0.3796(3) 0.0842(2) 0.0539(9) Uani 1 1 d . . . . .
C41 C 0.0051(3) 0.4547(2) 0.1025(2) 0.0488(8) Uani 1 1 d . . . . .
H27 H -0.002508 0.508393 0.093998 0.059 Uiso 1 1 calc R U . . .
C42 C 0.0938(2) 0.4495(2) 0.13389(19) 0.0426(7) Uani 1 1 d . . . . .
H28 H 0.146892 0.500466 0.146221 0.051 Uiso 1 1 calc R U . . .
C43 C 0.0355(2) 0.2108(2) 0.14569(18) 0.0390(7) Uani 1 1 d . . . . .
C44 C 0.0167(2) 0.1790(2) 0.21747(18) 0.0402(7) Uani 1 1 d . . . . .
C45 C 0.0248(2) 0.1003(2) 0.2329(2) 0.0472(8) Uani 1 1 d . . . . .
H29 H 0.011933 0.079452 0.281162 0.057 Uiso 1 1 calc R U . . .
C46 C 0.0511(3) 0.0504(2) 0.1802(2) 0.0524(8) Uani 1 1 d . . . . .
C47 C 0.0655(3) 0.0814(2) 0.1083(2) 0.0526(9) Uani 1 1 d . . . . .
H30 H 0.081906 0.048133 0.070788 0.063 Uiso 1 1 calc R U . . .
C48 C 0.0567(2) 0.1592(2) 0.0899(2) 0.0456(8) Uani 1 1 d . . . . .
C49 C -0.0123(3) 0.2294(2) 0.2775(2) 0.0476(8) Uani 1 1 d . . . . .
H31 H -0.043707 0.190833 0.312506 0.071 Uiso 1 1 calc R U . . .
H32 H -0.055803 0.256104 0.249622 0.071 Uiso 1 1 calc R U . . .
H33 H 0.043701 0.273822 0.309047 0.071 Uiso 1 1 calc R U . . .
C50 C 0.0616(4) -0.0337(3) 0.1995(3) 0.0692(12) Uani 1 1 d . . . . .
H34 H 0.111115 -0.024287 0.247351 0.104 Uiso 1 1 calc R U . . .
H35 H 0.078652 -0.059787 0.155079 0.104 Uiso 1 1 calc R U . . .
H36 H 0.001799 -0.071884 0.208624 0.104 Uiso 1 1 calc R U . . .
C51 C 0.0660(3) 0.1841(3) 0.0082(2) 0.0581(10) Uani 1 1 d . . . . .
H37 H 0.131780 0.197654 0.003539 0.087 Uiso 1 1 calc R U . . .
H38 H 0.046509 0.234340 -0.000132 0.087 Uiso 1 1 calc R U . . .
H39 H 0.025714 0.136502 -0.031906 0.087 Uiso 1 1 calc R U . . .
C52 C -0.1787(3) 0.4545(4) 0.0407(3) 0.0844(17) Uani 1 1 d . . . . .
H40 H -0.163444 0.490189 0.091499 0.127 Uiso 1 1 calc R U . . .
H41 H -0.244921 0.443103 0.015354 0.127 Uiso 1 1 calc R U . . .
H42 H -0.138278 0.484362 0.006100 0.127 Uiso 1 1 calc R U . . .
C53 C 0.48501(19) 0.33550(18) -0.00914(15) 0.0285(5) Uani 1 1 d . . . . .
C54 C 0.4486(2) 0.26391(18) -0.06787(16) 0.0314(6) Uani 1 1 d . . . . .
C55 C 0.4709(2) 0.2743(2) -0.14240(17) 0.0395(7) Uani 1 1 d . . . . .
H43 H 0.447247 0.226654 -0.182265 0.047 Uiso 1 1 calc R U . . .
C56 C 0.5268(2) 0.3525(2) -0.15987(16) 0.0393(7) Uani 1 1 d . . . . .
C57 C 0.5631(2) 0.42255(19) -0.10234(16) 0.0355(6) Uani 1 1 d . . . . .
H44 H 0.601726 0.476090 -0.113432 0.043 Uiso 1 1 calc R U . . .
C58 C 0.54175(19) 0.41261(18) -0.02784(15) 0.0315(6) Uani 1 1 d . . . . .
H45 H 0.566917 0.460415 0.011895 0.038 Uiso 1 1 calc R U . . .
C59 C 0.3861(2) 0.17794(18) -0.05351(17) 0.0351(6) Uani 1 1 d . . . . .
C60 C 0.2886(2) 0.14978(19) -0.08706(17) 0.0367(6) Uani 1 1 d . . . . .
C61 C 0.2320(2) 0.0699(2) -0.0716(2) 0.0445(8) Uani 1 1 d . . . . .
H46 H 0.166292 0.050774 -0.093999 0.053 Uiso 1 1 calc R U . . .
C62 C 0.2685(3) 0.0186(2) -0.0254(2) 0.0521(9) Uani 1 1 d . . . . .
C63 C 0.3648(3) 0.0463(2) 0.0050(2) 0.0546(9) Uani 1 1 d . . . . .
H47 H 0.391067 0.010882 0.036367 0.066 Uiso 1 1 calc R U . . .
C64 C 0.4245(3) 0.1246(2) -0.0092(2) 0.0458(8) Uani 1 1 d . . . . .
C65 C 0.2417(2) 0.2005(2) -0.13987(19) 0.0433(7) Uani 1 1 d . . . . .
H48 H 0.196773 0.162155 -0.185129 0.065 Uiso 1 1 calc R U . . .
H49 H 0.289661 0.244594 -0.159075 0.065 Uiso 1 1 calc R U . . .
H50 H 0.208290 0.227546 -0.109729 0.065 Uiso 1 1 calc R U . . .
C66 C 0.2049(3) -0.0666(2) -0.0087(3) 0.0738(13) Uani 1 1 d . . . . .
H51 H 0.184548 -0.058665 0.040788 0.111 Uiso 1 1 calc R U . . .
H52 H 0.239515 -0.107226 -0.003557 0.111 Uiso 1 1 calc R U . . .
H53 H 0.149483 -0.088988 -0.052437 0.111 Uiso 1 1 calc R U . . .
C67 C 0.5292(3) 0.1468(3) 0.0239(3) 0.0593(10) Uani 1 1 d . . . . .
H54 H 0.542647 0.161034 0.081586 0.089 Uiso 1 1 calc R U . . .
H55 H 0.564142 0.195890 0.000122 0.089 Uiso 1 1 calc R U . . .
H56 H 0.548586 0.097649 0.011490 0.089 Uiso 1 1 calc R U . . .
C68 C 0.5873(4) 0.4377(3) -0.2569(2) 0.093(2) Uani 1 1 d . . . . .
H57 H 0.555612 0.477097 -0.242237 0.140 Uiso 1 1 calc R U . . .
H58 H 0.583154 0.433419 -0.314343 0.140 Uiso 1 1 calc R U . . .
H59 H 0.653676 0.459142 -0.229219 0.140 Uiso 1 1 calc R U . . .
C69 C 0.7163(2) 0.3004(2) 0.37274(19) 0.0437(7) Uani 1 1 d . . . . .
C70 C 0.7251(3) 0.2186(2) 0.36686(19) 0.0468(8) Uani 1 1 d . . . . .
C71 C 0.8107(3) 0.2097(3) 0.4062(2) 0.0600(10) Uani 1 1 d . . . . .
H60 H 0.817616 0.154849 0.403008 0.072 Uiso 1 1 calc R U . . .
C72 C 0.8835(3) 0.2775(3) 0.4485(2) 0.0688(13) Uani 1 1 d . . . . .
C73 C 0.8757(3) 0.3588(3) 0.4530(3) 0.0698(12) Uani 1 1 d . . . . .
H61 H 0.926551 0.406534 0.481584 0.084 Uiso 1 1 calc R U . . .
C74 C 0.7918(3) 0.3688(3) 0.4147(2) 0.0572(10) Uani 1 1 d . . . . .
H62 H 0.786229 0.424162 0.417454 0.069 Uiso 1 1 calc R U . . .
C75 C 0.6499(3) 0.1396(2) 0.3231(2) 0.0476(8) Uani 1 1 d . . . . .
C76 C 0.6545(3) 0.1070(3) 0.2467(2) 0.0541(9) Uani 1 1 d . . . . .
C77 C 0.5834(3) 0.0332(2) 0.2074(2) 0.0564(9) Uani 1 1 d . . . . .
H63 H 0.587906 0.011146 0.157109 0.068 Uiso 1 1 calc R U . . .
C78 C 0.5076(4) -0.0088(3) 0.2379(3) 0.0747(13) Uani 1 1 d . . . . .
C79 C 0.5028(3) 0.0246(3) 0.3122(3) 0.0644(11) Uani 1 1 d . . . . .
H64 H 0.449710 -0.002494 0.333918 0.077 Uiso 1 1 calc R U . . .
C80 C 0.5735(3) 0.0967(3) 0.3555(3) 0.0607(10) Uani 1 1 d . . . . .
C81 C 0.7347(3) 0.1465(3) 0.2079(2) 0.0628(11) Uani 1 1 d . . . . .
H65 H 0.770072 0.107089 0.204122 0.094 Uiso 1 1 calc R U . . .
H66 H 0.776455 0.200108 0.239609 0.094 Uiso 1 1 calc R U . . .
H67 H 0.710221 0.158082 0.154647 0.094 Uiso 1 1 calc R U . . .
C82 C 0.4308(4) -0.0868(3) 0.1933(4) 0.0918(17) Uani 1 1 d . . . . .
H68 H 0.370400 -0.076442 0.185143 0.138 Uiso 1 1 calc R U . . .
H69 H 0.427419 -0.135435 0.223842 0.138 Uiso 1 1 calc R U . . .
H70 H 0.444406 -0.099485 0.141778 0.138 Uiso 1 1 calc R U . . .
C83 C 0.5651(4) 0.1253(3) 0.4379(3) 0.0723(13) Uani 1 1 d . . . . .
H71 H 0.627336 0.161251 0.468444 0.108 Uiso 1 1 calc R U . . .
H72 H 0.540975 0.075042 0.464970 0.108 Uiso 1 1 calc R U . . .
H73 H 0.521730 0.158092 0.433421 0.108 Uiso 1 1 calc R U . . .
C84 C 1.0407(4) 0.3320(5) 0.5282(4) 0.137(3) Uani 1 1 d . . . . .
H74 H 1.061982 0.373817 0.491878 0.206 Uiso 1 1 calc R U . . .
H75 H 1.092519 0.312297 0.551728 0.206 Uiso 1 1 calc R U . . .
H76 H 1.020621 0.358725 0.570361 0.206 Uiso 1 1 calc R U . . .
C85 C 0.3320(4) 0.1317(3) 0.1804(4) 0.0973(19) Uani 1 1 d D . . . .
H78 H 0.303567 0.143799 0.128519 0.146 Uiso 1 1 calc R U . . .
H79 H 0.300625 0.071982 0.187289 0.146 Uiso 1 1 calc R U . . .
H80 H 0.399215 0.141786 0.183460 0.146 Uiso 1 1 calc R U . . .
C86 C 0.8536(2) -0.0509(2) 0.3863(2) 0.0466(8) Uani 1 1 d . . . . .
H81 H 0.813777 -0.080814 0.422785 0.056 Uiso 1 1 calc R U . . .

loop_
_atom_site_aniso_label
_atom_site_aniso_U_11
_atom_site_aniso_U_22
_atom_site_aniso_U_33
_atom_site_aniso_U_23
_atom_site_aniso_U_13
_atom_site_aniso_U_12
Zn1 0.02930(16) 0.03693(18) 0.01997(15) 0.00630(12) 0.00739(11) 0.01122(13)
Cl1 0.0529(5) 0.0419(4) 0.0668(6) 0.0103(4) 0.0034(4) 0.0147(4)
Cl2 0.0724(7) 0.0600(6) 0.0697(6) 0.0036(5) 0.0145(5) 0.0291(5)
Cl3 0.0704(7) 0.0784(7) 0.0524(5) 0.0153(5) -0.0021(5) 0.0258(5)
O1 0.105(2) 0.0464(13) 0.0266(11) 0.0077(10) 0.0309(12) 0.0249(14)
O2 0.0417(15) 0.093(2) 0.131(3) 0.044(2) 0.0145(17) 0.0361(16)
O3 0.0720(17) 0.0612(15) 0.0254(11) -0.0094(10) 0.0226(11) -0.0157(13)
O4 0.074(2) 0.150(3) 0.068(2) -0.033(2) -0.0214(16) 0.080(2)
O5 0.083(2) 0.0432(14) 0.0673(18) 0.0116(13) 0.0348(16) 0.0148(13)
N1 0.0342(12) 0.0409(13) 0.0236(11) 0.0075(9) 0.0088(9) 0.0150(10)
N2 0.0299(11) 0.0389(13) 0.0193(10) 0.0072(9) 0.0097(8) 0.0080(10)
N3 0.0285(11) 0.0357(12) 0.0219(10) 0.0031(9) 0.0076(9) 0.0093(9)
N4 0.0345(12) 0.0434(14) 0.0235(11) 0.0060(10) 0.0077(9) 0.0177(10)
C1 0.0413(16) 0.0429(16) 0.0283(14) 0.0066(12) 0.0080(12) 0.0188(13)
C2 0.0465(17) 0.0518(19) 0.0285(14) 0.0073(13) 0.0036(12) 0.0228(15)
C3 0.0433(16) 0.0465(17) 0.0265(13) 0.0084(12) 0.0081(12) 0.0167(14)
C4 0.0373(14) 0.0360(14) 0.0207(12) 0.0072(10) 0.0092(10) 0.0105(12)
C5 0.0328(14) 0.0349(14) 0.0209(12) 0.0057(10) 0.0098(10) 0.0061(11)
C6 0.0325(14) 0.0386(15) 0.0242(13) 0.0072(11) 0.0112(11) 0.0089(11)
C7 0.0405(16) 0.0491(17) 0.0259(13) 0.0083(12) 0.0163(12) 0.0160(13)
C8 0.0383(16) 0.0537(19) 0.0310(14) 0.0106(13) 0.0152(12) 0.0209(14)
C9 0.0306(14) 0.0412(15) 0.0262(13) 0.0091(11) 0.0104(11) 0.0127(12)
C10 0.0294(13) 0.0401(15) 0.0257(13) 0.0077(11) 0.0074(10) 0.0126(11)
C11 0.0305(13) 0.0348(14) 0.0236(12) 0.0036(10) 0.0059(10) 0.0093(11)
C12 0.0346(14) 0.0415(16) 0.0223(12) 0.0024(11) 0.0029(11) 0.0123(12)
C13 0.0346(14) 0.0389(15) 0.0198(12) 0.0030(10) 0.0052(10) 0.0105(12)
C14 0.0339(14) 0.0309(13) 0.0203(12) 0.0018(10) 0.0061(10) 0.0082(11)
C15 0.0326(13) 0.0294(13) 0.0218(12) 0.0004(10) 0.0088(10) 0.0081(11)
C16 0.0331(14) 0.0374(15) 0.0268(13) 0.0028(11) 0.0110(11) 0.0126(12)
C17 0.0365(15) 0.0493(18) 0.0319(14) 0.0037(13) 0.0129(12) 0.0171(13)
C18 0.0364(15) 0.0527(19) 0.0350(15) 0.0040(13) 0.0100(12) 0.0209(14)
C19 0.0363(15) 0.0440(17) 0.0328(14) 0.0038(12) 0.0076(12) 0.0195(13)
C20 0.0386(16) 0.0454(17) 0.0327(14) 0.0046(12) 0.0052(12) 0.0213(13)
C21 0.0330(14) 0.0384(15) 0.0213(12) 0.0056(11) 0.0084(10) 0.0092(11)
C22 0.0355(14) 0.0380(15) 0.0209(12) 0.0055(11) 0.0076(10) 0.0085(12)
C23 0.0493(17) 0.0394(16) 0.0237(13) 0.0091(11) 0.0137(12) 0.0104(13)
C24 0.0575(19) 0.0455(17) 0.0218(13) 0.0059(12) 0.0140(13) 0.0163(15)
C25 0.0587(19) 0.0366(16) 0.0268(14) 0.0030(12) 0.0122(13) 0.0152(14)
C26 0.0477(17) 0.0352(15) 0.0254(13) 0.0070(11) 0.0115(12) 0.0096(13)
C27 0.0414(15) 0.0372(15) 0.0208(12) 0.0054(11) 0.0112(11) 0.0070(12)
C28 0.0458(17) 0.0397(16) 0.0258(13) 0.0017(12) 0.0082(12) 0.0095(13)
C29 0.060(2) 0.0425(18) 0.0393(17) 0.0009(14) 0.0069(15) 0.0184(16)
C30 0.075(3) 0.0444(19) 0.0381(17) -0.0083(15) 0.0032(17) 0.0170(18)
C31 0.062(2) 0.0461(19) 0.0332(16) -0.0029(14) -0.0036(15) 0.0089(16)
C32 0.0457(17) 0.0416(17) 0.0260(14) 0.0046(12) 0.0063(12) 0.0062(13)
C33 0.053(2) 0.0433(18) 0.0386(17) 0.0023(14) -0.0010(14) 0.0165(15)
C34 0.108(4) 0.055(2) 0.062(3) -0.021(2) -0.011(2) 0.032(2)
C35 0.0462(19) 0.049(2) 0.0477(19) 0.0074(15) -0.0022(15) 0.0067(15)
C36 0.131(4) 0.060(2) 0.0319(17) 0.0036(16) 0.034(2) 0.036(3)
C37 0.0331(14) 0.0508(17) 0.0233(12) 0.0096(12) 0.0102(11) 0.0185(13)
C38 0.0330(15) 0.0521(18) 0.0325(15) 0.0084(13) 0.0067(12) 0.0161(13)
C39 0.0312(16) 0.060(2) 0.066(2) 0.0165(18) 0.0062(15) 0.0167(15)
C40 0.0374(18) 0.073(3) 0.062(2) 0.0241(19) 0.0138(16) 0.0281(17)
C41 0.051(2) 0.058(2) 0.0514(19) 0.0210(16) 0.0186(16) 0.0305(17)
C42 0.0414(17) 0.0518(19) 0.0383(16) 0.0094(14) 0.0104(13) 0.0189(14)
C43 0.0279(14) 0.0483(18) 0.0382(16) 0.0064(13) 0.0047(12) 0.0106(13)
C44 0.0330(15) 0.0510(18) 0.0327(15) 0.0030(13) 0.0038(12) 0.0109(13)
C45 0.0510(19) 0.0474(19) 0.0373(16) 0.0072(14) 0.0060(14) 0.0102(15)
C46 0.058(2) 0.048(2) 0.0475(19) 0.0035(15) 0.0062(16) 0.0155(16)
C47 0.059(2) 0.052(2) 0.0473(19) -0.0005(16) 0.0144(16) 0.0189(17)
C48 0.0420(17) 0.053(2) 0.0395(17) 0.0048(14) 0.0109(14) 0.0121(15)
C49 0.0476(19) 0.056(2) 0.0399(17) 0.0067(15) 0.0136(14) 0.0167(16)
C50 0.097(3) 0.055(2) 0.056(2) 0.0044(19) 0.009(2) 0.030(2)
C51 0.073(3) 0.055(2) 0.0449(19) 0.0051(16) 0.0250(18) 0.0129(19)
C52 0.061(3) 0.116(4) 0.110(4) 0.074(3) 0.041(3) 0.054(3)
C53 0.0298(13) 0.0339(14) 0.0214(12) 0.0008(10) 0.0066(10) 0.0098(11)
C54 0.0339(14) 0.0331(14) 0.0264(13) 0.0006(11) 0.0089(11) 0.0093(11)
C55 0.0448(17) 0.0387(16) 0.0271(14) -0.0078(12) 0.0110(12) 0.0030(13)
C56 0.0396(16) 0.0493(18) 0.0209(13) -0.0016(12) 0.0107(11) 0.0024(13)
C57 0.0347(15) 0.0397(16) 0.0252(13) 0.0015(11) 0.0098(11) 0.0013(12)
C58 0.0319(14) 0.0351(14) 0.0231(12) -0.0015(10) 0.0072(10) 0.0052(11)
C59 0.0437(16) 0.0315(14) 0.0296(14) -0.0010(11) 0.0125(12) 0.0097(12)
C60 0.0435(16) 0.0344(15) 0.0294(14) -0.0032(11) 0.0119(12) 0.0078(12)
C61 0.0453(18) 0.0355(16) 0.0473(18) -0.0031(14) 0.0142(14) 0.0047(14)
C62 0.060(2) 0.0301(16) 0.065(2) 0.0056(15) 0.0230(18) 0.0080(15)
C63 0.069(2) 0.0371(18) 0.062(2) 0.0118(16) 0.0182(19) 0.0200(17)
C64 0.0516(19) 0.0345(16) 0.0498(19) 0.0002(14) 0.0101(15) 0.0135(14)
C65 0.0453(18) 0.0430(17) 0.0348(16) 0.0019(13) 0.0052(13) 0.0077(14)
C66 0.080(3) 0.037(2) 0.105(4) 0.019(2) 0.034(3) 0.010(2)
C67 0.055(2) 0.046(2) 0.076(3) 0.0081(18) 0.0030(19) 0.0225(17)
C68 0.113(4) 0.088(3) 0.0241(16) -0.0037(18) 0.025(2) -0.045(3)
C69 0.0450(18) 0.060(2) 0.0340(15) 0.0037(14) 0.0075(13) 0.0286(16)
C70 0.060(2) 0.059(2) 0.0331(15) 0.0071(14) 0.0106(14) 0.0347(17)
C71 0.062(2) 0.085(3) 0.049(2) -0.0004(19) 0.0056(18) 0.051(2)
C72 0.063(2) 0.114(4) 0.042(2) -0.014(2) -0.0040(18) 0.059(3)
C73 0.047(2) 0.095(3) 0.061(2) -0.023(2) -0.0056(18) 0.030(2)
C74 0.048(2) 0.071(3) 0.054(2) -0.0074(18) 0.0007(16) 0.0295(19)
C75 0.055(2) 0.051(2) 0.0488(19) 0.0066(15) 0.0095(15) 0.0340(16)
C76 0.065(2) 0.060(2) 0.0467(19) 0.0042(16) 0.0011(17) 0.0404(19)
C77 0.070(3) 0.048(2) 0.051(2) -0.0009(16) -0.0049(18) 0.0306(19)
C78 0.083(3) 0.051(2) 0.085(3) 0.008(2) -0.006(3) 0.030(2)
C79 0.066(3) 0.049(2) 0.083(3) 0.018(2) 0.016(2) 0.0247(19)
C80 0.074(3) 0.050(2) 0.072(3) 0.0170(19) 0.020(2) 0.035(2)
C81 0.069(3) 0.083(3) 0.045(2) -0.0053(19) 0.0035(18) 0.044(2)
C82 0.095(4) 0.065(3) 0.095(4) 0.008(3) -0.009(3) 0.016(3)
C83 0.103(4) 0.061(3) 0.080(3) 0.026(2) 0.048(3) 0.045(3)
C84 0.082(4) 0.217(8) 0.107(5) -0.085(5) -0.045(3) 0.094(5)
C85 0.101(4) 0.053(3) 0.138(5) -0.012(3) 0.044(4) 0.018(3)
C86 0.0466(18) 0.0465(19) 0.0456(18) 0.0121(15) 0.0077(14) 0.0144(15)

loop_
_atom_type_symbol
_atom_type_description
_atom_type_scat_dispersion_real
_atom_type_scat_dispersion_imag
_atom_type_scat_source
C C 0.0033 0.0016 'International Tables Vol C Tables 4.2.6.8 and 6.1.1.4'
H H 0.0000 0.0000 'International Tables Vol C Tables 4.2.6.8 and 6.1.1.4'
N N 0.0061 0.0033 'International Tables Vol C Tables 4.2.6.8 and 6.1.1.4'
O O 0.0106 0.0060 'International Tables Vol C Tables 4.2.6.8 and 6.1.1.4'
Zn Zn 0.2839 1.4301 'International Tables Vol C Tables 4.2.6.8 and 6.1.1.4'
Cl Cl 0.1484 0.1585 'International Tables Vol C Tables 4.2.6.8 and 6.1.1.4'

loop_
_geom_angle_atom_site_label_1
_geom_angle_atom_site_label_2
_geom_angle_atom_site_label_3
_geom_angle
_geom_angle_site_symmetry_1
_geom_angle_site_symmetry_3
_geom_angle_publ_flag
N1 Zn1 N3 164.49(9) . . ?
N1 Zn1 N2 88.68(9) . . ?
N3 Zn1 N2 88.87(9) . . ?
N1 Zn1 N4 88.99(9) . . ?
N3 Zn1 N4 88.38(9) . . ?
N2 Zn1 N4 161.07(10) . . ?
N1 Zn1 O5 100.94(11) . . ?
N3 Zn1 O5 94.56(11) . . ?
N2 Zn1 O5 96.34(10) . . ?
N4 Zn1 O5 102.55(10) . . ?
C24 O1 C36 116.6(3) . . ?
C40 O2 C52 117.4(4) . . ?
C56 O3 C68 116.5(3) . . ?
C72 O4 C84 116.2(4) . . ?
C85 O5 Zn1 118.9(3) . . ?
C85 O5 H77 103.7(19) . . ?
Zn1 O5 H77 109(4) . . ?
C1 N1 C4 106.3(2) . . ?
C1 N1 Zn1 127.18(18) . . ?
C4 N1 Zn1 126.34(19) . . ?
C9 N2 C6 106.6(2) . . ?
C9 N2 Zn1 126.24(17) . . ?
C6 N2 Zn1 127.17(19) . . ?
C11 N3 C14 106.7(2) . . ?
C11 N3 Zn1 126.16(17) . . ?
C14 N3 Zn1 127.05(19) . . ?
C19 N4 C16 106.6(2) . . ?
C19 N4 Zn1 125.85(18) . . ?
C16 N4 Zn1 127.55(19) . . ?
N1 C1 C20 125.2(3) . . ?
N1 C1 C2 109.5(3) . . ?
C20 C1 C2 125.2(3) . . ?
C3 C2 C1 107.1(3) . . ?
C3 C2 H1 126.4 . . ?
C1 C2 H1 126.4 . . ?
C2 C3 C4 107.2(3) . . ?
C2 C3 H2 126.4 . . ?
C4 C3 H2 126.4 . . ?
N1 C4 C5 126.3(3) . . ?
N1 C4 C3 109.8(2) . . ?
C5 C4 C3 123.7(2) . . ?
C4 C5 C6 124.6(2) . . ?
C4 C5 C21 117.1(2) . . ?
C6 C5 C21 118.3(2) . . ?
N2 C6 C5 124.8(3) . . ?
N2 C6 C7 109.7(2) . . ?
C5 C6 C7 125.4(2) . . ?
C8 C7 C6 107.0(2) . . ?
C8 C7 H3 126.5 . . ?
C6 C7 H3 126.5 . . ?
C7 C8 C9 107.1(3) . . ?
C7 C8 H4 126.4 . . ?
C9 C8 H4 126.4 . . ?
N2 C9 C10 125.8(2) . . ?
N2 C9 C8 109.5(2) . . ?
C10 C9 C8 124.6(3) . . ?
C9 C10 C11 124.3(3) . . ?
C9 C10 C37 118.0(2) . . ?
C11 C10 C37 117.7(2) . . ?
N3 C11 C10 125.8(2) . . ?
N3 C11 C12 109.5(2) . . ?
C10 C11 C12 124.5(3) . . ?
C13 C12 C11 107.2(3) . . ?
C13 C12 H5 126.4 . . ?
C11 C12 H5 126.4 . . ?
C12 C13 C14 107.2(2) . . ?
C12 C13 H6 126.4 . . ?
C14 C13 H6 126.4 . . ?
N3 C14 C15 126.1(2) . . ?
N3 C14 C13 109.4(2) . . ?
C15 C14 C13 124.4(2) . . ?
C16 C15 C14 124.6(2) . . ?
C16 C15 C53 118.1(2) . . ?
C14 C15 C53 117.1(2) . . ?
N4 C16 C15 125.5(2) . . ?
N4 C16 C17 109.8(2) . . ?
C15 C16 C17 124.7(2) . . ?
C18 C17 C16 107.0(3) . . ?
C18 C17 H7 126.5 . . ?
C16 C17 H7 126.5 . . ?
C17 C18 C19 107.0(3) . . ?
C17 C18 H8 126.5 . . ?
C19 C18 H8 126.5 . . ?
N4 C19 C20 126.3(3) . . ?
N4 C19 C18 109.6(3) . . ?
C20 C19 C18 124.1(3) . . ?
C19 C20 C1 124.9(3) . . ?
C19 C20 C69 118.8(3) . . ?
C1 C20 C69 116.3(3) . . ?
C26 C21 C22 119.1(2) . . ?
C26 C21 C5 119.8(2) . . ?
C22 C21 C5 121.1(2) . . ?
C23 C22 C21 118.4(3) . . ?
C23 C22 C27 118.4(2) . . ?
C21 C22 C27 123.2(2) . . ?
C24 C23 C22 121.6(3) . . ?
C24 C23 H9 119.2 . . ?
C22 C23 H9 119.2 . . ?
O1 C24 C25 124.3(3) . . ?
O1 C24 C23 115.4(3) . . ?
C25 C24 C23 120.4(3) . . ?
C24 C25 C26 118.4(3) . . ?
C24 C25 H10 120.8 . . ?
C26 C25 H10 120.8 . . ?
C25 C26 C21 122.1(3) . . ?
C25 C26 H11 118.9 . . ?
C21 C26 H11 118.9 . . ?
C28 C27 C32 118.4(3) . . ?
C28 C27 C22 121.4(3) . . ?
C32 C27 C22 120.0(3) . . ?
C29 C28 C27 119.6(3) . . ?
C29 C28 C33 117.5(3) . . ?
C27 C28 C33 122.9(3) . . ?
C30 C29 C28 122.2(3) . . ?
C30 C29 H12 118.9 . . ?
C28 C29 H12 118.9 . . ?
C31 C30 C29 117.9(3) . . ?
C31 C30 C34 121.1(4) . . ?
C29 C30 C34 120.9(4) . . ?
C30 C31 C32 122.2(3) . . ?
C30 C31 H13 118.9 . . ?
C32 C31 H13 118.9 . . ?
C31 C32 C27 119.7(3) . . ?
C31 C32 C35 118.0(3) . . ?
C27 C32 C35 122.2(3) . . ?
C28 C33 H14 109.5 . . ?
C28 C33 H15 109.5 . . ?
H14 C33 H15 109.5 . . ?
C28 C33 H16 109.5 . . ?
H14 C33 H16 109.5 . . ?
H15 C33 H16 109.5 . . ?
C30 C34 H17 109.5 . . ?
C30 C34 H18 109.5 . . ?
H17 C34 H18 109.5 . . ?
C30 C34 H19 109.5 . . ?
H17 C34 H19 109.5 . . ?
H18 C34 H19 109.5 . . ?
C32 C35 H20 109.5 . . ?
C32 C35 H21 109.5 . . ?
H20 C35 H21 109.5 . . ?
C32 C35 H22 109.5 . . ?
H20 C35 H22 109.5 . . ?
H21 C35 H22 109.5 . . ?
O1 C36 H23 109.5 . . ?
O1 C36 H24 109.5 . . ?
H23 C36 H24 109.5 . . ?
O1 C36 H25 109.5 . . ?
H23 C36 H25 109.5 . . ?
H24 C36 H25 109.5 . . ?
C42 C37 C38 119.1(3) . . ?
C42 C37 C10 120.4(3) . . ?
C38 C37 C10 120.5(3) . . ?
C39 C38 C37 118.3(3) . . ?
C39 C38 C43 119.2(3) . . ?
C37 C38 C43 122.4(3) . . ?
C40 C39 C38 122.0(3) . . ?
C40 C39 H26 119.0 . . ?
C38 C39 H26 119.0 . . ?
C39 C40 O2 115.7(4) . . ?
C39 C40 C41 120.2(3) . . ?
O2 C40 C41 124.1(4) . . ?
C40 C41 C42 118.4(3) . . ?
C40 C41 H27 120.8 . . ?
C42 C41 H27 120.8 . . ?
C37 C42 C41 122.0(3) . . ?
C37 C42 H28 119.0 . . ?
C41 C42 H28 119.0 . . ?
C48 C43 C44 118.8(3) . . ?
C48 C43 C38 121.7(3) . . ?
C44 C43 C38 119.4(3) . . ?
C45 C44 C43 119.3(3) . . ?
C45 C44 C49 119.6(3) . . ?
C43 C44 C49 121.1(3) . . ?
C44 C45 C46 122.6(3) . . ?
C44 C45 H29 118.7 . . ?
C46 C45 H29 118.7 . . ?
C45 C46 C47 117.1(3) . . ?
C45 C46 C50 121.4(3) . . ?
C47 C46 C50 121.5(4) . . ?
C48 C47 C46 122.2(3) . . ?
C48 C47 H30 118.9 . . ?
C46 C47 H30 118.9 . . ?
C47 C48 C43 119.8(3) . . ?
C47 C48 C51 118.3(3) . . ?
C43 C48 C51 121.8(3) . . ?
C44 C49 H31 109.5 . . ?
C44 C49 H32 109.5 . . ?
H31 C49 H32 109.5 . . ?
C44 C49 H33 109.5 . . ?
H31 C49 H33 109.5 . . ?
H32 C49 H33 109.5 . . ?
C46 C50 H34 109.5 . . ?
C46 C50 H35 109.5 . . ?
H34 C50 H35 109.5 . . ?
C46 C50 H36 109.5 . . ?
H34 C50 H36 109.5 . . ?
H35 C50 H36 109.5 . . ?
C48 C51 H37 109.5 . . ?
C48 C51 H38 109.5 . . ?
H37 C51 H38 109.5 . . ?
C48 C51 H39 109.5 . . ?
H37 C51 H39 109.5 . . ?
H38 C51 H39 109.5 . . ?
O2 C52 H40 109.5 . . ?
O2 C52 H41 109.5 . . ?
H40 C52 H41 109.5 . . ?
O2 C52 H42 109.5 . . ?
H40 C52 H42 109.5 . . ?
H41 C52 H42 109.5 . . ?
C58 C53 C54 118.7(2) . . ?
C58 C53 C15 118.2(2) . . ?
C54 C53 C15 123.1(2) . . ?
C55 C54 C53 118.2(3) . . ?
C55 C54 C59 119.1(2) . . ?
C53 C54 C59 122.7(2) . . ?
C56 C55 C54 121.9(3) . . ?
C56 C55 H43 119.0 . . ?
C54 C55 H43 119.0 . . ?
O3 C56 C57 123.5(3) . . ?
O3 C56 C55 116.5(3) . . ?
C57 C56 C55 120.0(2) . . ?
C56 C57 C58 118.4(3) . . ?
C56 C57 H44 120.8 . . ?
C58 C57 H44 120.8 . . ?
C57 C58 C53 122.7(2) . . ?
C57 C58 H45 118.6 . . ?
C53 C58 H45 118.6 . . ?
C64 C59 C60 119.5(3) . . ?
C64 C59 C54 120.5(3) . . ?
C60 C59 C54 120.0(3) . . ?
C61 C60 C59 118.6(3) . . ?
C61 C60 C65 118.0(3) . . ?
C59 C60 C65 123.4(3) . . ?
C62 C61 C60 122.2(3) . . ?
C62 C61 H46 118.9 . . ?
C60 C61 H46 118.9 . . ?
C61 C62 C63 118.3(3) . . ?
C61 C62 C66 120.7(4) . . ?
C63 C62 C66 121.0(4) . . ?
C62 C63 C64 122.0(4) . . ?
C62 C63 H47 119.0 . . ?
C64 C63 H47 119.0 . . ?
C59 C64 C63 119.3(3) . . ?
C59 C64 C67 123.1(3) . . ?
C63 C64 C67 117.5(3) . . ?
C60 C65 H48 109.5 . . ?
C60 C65 H49 109.5 . . ?
H48 C65 H49 109.5 . . ?
C60 C65 H50 109.5 . . ?
H48 C65 H50 109.5 . . ?
H49 C65 H50 109.5 . . ?
C62 C66 H51 109.5 . . ?
C62 C66 H52 109.5 . . ?
H51 C66 H52 109.5 . . ?
C62 C66 H53 109.5 . . ?
H51 C66 H53 109.5 . . ?
H52 C66 H53 109.5 . . ?
C64 C67 H54 109.5 . . ?
C64 C67 H55 109.5 . . ?
H54 C67 H55 109.5 . . ?
C64 C67 H56 109.5 . . ?
H54 C67 H56 109.5 . . ?
H55 C67 H56 109.5 . . ?
O3 C68 H57 109.5 . . ?
O3 C68 H58 109.5 . . ?
H57 C68 H58 109.5 . . ?
O3 C68 H59 109.5 . . ?
H57 C68 H59 109.5 . . ?
H58 C68 H59 109.5 . . ?
C74 C69 C70 119.2(3) . . ?
C74 C69 C20 119.6(3) . . ?
C70 C69 C20 121.1(3) . . ?
C69 C70 C71 118.0(4) . . ?
C69 C70 C75 124.9(3) . . ?
C71 C70 C75 117.1(3) . . ?
C72 C71 C70 121.9(4) . . ?
C72 C71 H60 119.1 . . ?
C70 C71 H60 119.1 . . ?
C71 C72 O4 115.9(4) . . ?
C71 C72 C73 120.2(4) . . ?
O4 C72 C73 123.9(4) . . ?
C72 C73 C74 118.7(4) . . ?
C72 C73 H61 120.7 . . ?
C74 C73 H61 120.7 . . ?
C69 C74 C73 122.0(4) . . ?
C69 C74 H62 119.0 . . ?
C73 C74 H62 119.0 . . ?
C80 C75 C76 118.6(4) . . ?
C80 C75 C70 121.0(3) . . ?
C76 C75 C70 120.4(3) . . ?
C77 C76 C75 119.1(4) . . ?
C77 C76 C81 118.1(4) . . ?
C75 C76 C81 122.8(4) . . ?
C78 C77 C76 123.0(4) . . ?
C78 C77 H63 118.5 . . ?
C76 C77 H63 118.5 . . ?
C77 C78 C79 117.5(4) . . ?
C77 C78 C82 121.9(5) . . ?
C79 C78 C82 120.7(5) . . ?
C80 C79 C78 122.0(4) . . ?
C80 C79 H64 119.0 . . ?
C78 C79 H64 119.0 . . ?
C75 C80 C79 119.8(4) . . ?
C75 C80 C83 121.9(4) . . ?
C79 C80 C83 118.3(4) . . ?
C76 C81 H65 109.5 . . ?
C76 C81 H66 109.5 . . ?
H65 C81 H66 109.5 . . ?
C76 C81 H67 109.5 . . ?
H65 C81 H67 109.5 . . ?
H66 C81 H67 109.5 . . ?
C78 C82 H68 109.5 . . ?
C78 C82 H69 109.5 . . ?
H68 C82 H69 109.5 . . ?
C78 C82 H70 109.5 . . ?
H68 C82 H70 109.5 . . ?
H69 C82 H70 109.5 . . ?
C80 C83 H71 109.5 . . ?
C80 C83 H72 109.5 . . ?
H71 C83 H72 109.5 . . ?
C80 C83 H73 109.5 . . ?
H71 C83 H73 109.5 . . ?
H72 C83 H73 109.5 . . ?
O4 C84 H74 109.5 . . ?
O4 C84 H75 109.5 . . ?
H74 C84 H75 109.5 . . ?
O4 C84 H76 109.5 . . ?
H74 C84 H76 109.5 . . ?
H75 C84 H76 109.5 . . ?
O5 C85 H78 109.5 . . ?
O5 C85 H79 109.5 . . ?
H78 C85 H79 109.5 . . ?
O5 C85 H80 109.5 . . ?
H78 C85 H80 109.5 . . ?
H79 C85 H80 109.5 . . ?
Cl3 C86 Cl1 110.73(19) . . ?
Cl3 C86 Cl2 110.9(2) . . ?
Cl1 C86 Cl2 110.80(19) . . ?
Cl3 C86 H81 108.1 . . ?
Cl1 C86 H81 108.1 . . ?
Cl2 C86 H81 108.1 . . ?

loop_
_geom_bond_atom_site_label_1
_geom_bond_atom_site_label_2
_geom_bond_distance
_geom_bond_site_symmetry_2
_geom_bond_publ_flag
Zn1 N1 2.052(2) . ?
Zn1 N3 2.061(2) . ?
Zn1 N2 2.065(2) . ?
Zn1 N4 2.070(2) . ?
Zn1 O5 2.172(3) . ?
Cl1 C86 1.756(4) . ?
Cl2 C86 1.768(4) . ?
Cl3 C86 1.755(4) . ?
O1 C24 1.373(3) . ?
O1 C36 1.441(4) . ?
O2 C40 1.382(4) . ?
O2 C52 1.416(6) . ?
O3 C56 1.366(3) . ?
O3 C68 1.432(5) . ?
O4 C72 1.375(5) . ?
O4 C84 1.452(7) . ?
O5 C85 1.430(6) . ?
O5 H77 0.98(2) . ?
N1 C1 1.365(4) . ?
N1 C4 1.376(3) . ?
N2 C9 1.372(4) . ?
N2 C6 1.379(3) . ?
N3 C11 1.371(4) . ?
N3 C14 1.377(3) . ?
N4 C19 1.369(4) . ?
N4 C16 1.375(3) . ?
C1 C20 1.405(4) . ?
C1 C2 1.450(4) . ?
C2 C3 1.340(4) . ?
C2 H1 0.9500 . ?
C3 C4 1.436(4) . ?
C3 H2 0.9500 . ?
C4 C5 1.395(4) . ?
C5 C6 1.405(4) . ?
C5 C21 1.505(3) . ?
C6 C7 1.444(4) . ?
C7 C8 1.356(4) . ?
C7 H3 0.9500 . ?
C8 C9 1.451(4) . ?
C8 H4 0.9500 . ?
C9 C10 1.402(4) . ?
C10 C11 1.408(4) . ?
C10 C37 1.506(4) . ?
C11 C12 1.443(4) . ?
C12 C13 1.353(4) . ?
C12 H5 0.9500 . ?
C13 C14 1.441(4) . ?
C13 H6 0.9500 . ?
C14 C15 1.406(4) . ?
C15 C16 1.400(4) . ?
C15 C53 1.508(3) . ?
C16 C17 1.439(4) . ?
C17 C18 1.355(4) . ?
C17 H7 0.9500 . ?
C18 C19 1.447(4) . ?
C18 H8 0.9500 . ?
C19 C20 1.401(4) . ?
C20 C69 1.499(4) . ?
C21 C26 1.392(4) . ?
C21 C22 1.416(4) . ?
C22 C23 1.391(4) . ?
C22 C27 1.501(4) . ?
C23 C24 1.391(4) . ?
C23 H9 0.9500 . ?
C24 C25 1.389(4) . ?
C25 C26 1.392(4) . ?
C25 H10 0.9500 . ?
C26 H11 0.9500 . ?
C27 C28 1.408(5) . ?
C27 C32 1.412(4) . ?
C28 C29 1.392(4) . ?
C28 C33 1.511(4) . ?
C29 C30 1.386(5) . ?
C29 H12 0.9500 . ?
C30 C31 1.377(6) . ?
C30 C34 1.516(5) . ?
C31 C32 1.391(5) . ?
C31 H13 0.9500 . ?
C32 C35 1.503(5) . ?
C33 H14 0.9800 . ?
C33 H15 0.9800 . ?
C33 H16 0.9800 . ?
C34 H17 0.9800 . ?
C34 H18 0.9800 . ?
C34 H19 0.9800 . ?
C35 H20 0.9800 . ?
C35 H21 0.9800 . ?
C35 H22 0.9800 . ?
C36 H23 0.9800 . ?
C36 H24 0.9800 . ?
C36 H25 0.9800 . ?
C37 C42 1.391(5) . ?
C37 C38 1.406(4) . ?
C38 C39 1.400(4) . ?
C38 C43 1.496(5) . ?
C39 C40 1.374(5) . ?
C39 H26 0.9500 . ?
C40 C41 1.390(6) . ?
C41 C42 1.398(5) . ?
C41 H27 0.9500 . ?
C42 H28 0.9500 . ?
C43 C48 1.409(5) . ?
C43 C44 1.416(4) . ?
C44 C45 1.386(5) . ?
C44 C49 1.516(5) . ?
C45 C46 1.398(5) . ?
C45 H29 0.9500 . ?
C46 C47 1.399(5) . ?
C46 C50 1.503(6) . ?
C47 C48 1.387(5) . ?
C47 H30 0.9500 . ?
C48 C51 1.511(5) . ?
C49 H31 0.9800 . ?
C49 H32 0.9800 . ?
C49 H33 0.9800 . ?
C50 H34 0.9800 . ?
C50 H35 0.9800 . ?
C50 H36 0.9800 . ?
C51 H37 0.9800 . ?
C51 H38 0.9800 . ?
C51 H39 0.9800 . ?
C52 H40 0.9800 . ?
C52 H41 0.9800 . ?
C52 H42 0.9800 . ?
C53 C58 1.393(4) . ?
C53 C54 1.415(4) . ?
C54 C55 1.399(4) . ?
C54 C59 1.507(4) . ?
C55 C56 1.393(4) . ?
C55 H43 0.9500 . ?
C56 C57 1.384(4) . ?
C57 C58 1.392(4) . ?
C57 H44 0.9500 . ?
C58 H45 0.9500 . ?
C59 C64 1.395(5) . ?
C59 C60 1.411(4) . ?
C60 C61 1.405(4) . ?
C60 C65 1.507(5) . ?
C61 C62 1.371(5) . ?
C61 H46 0.9500 . ?
C62 C63 1.384(6) . ?
C62 C66 1.520(5) . ?
C63 C64 1.395(5) . ?
C63 H47 0.9500 . ?
C64 C67 1.515(5) . ?
C65 H48 0.9800 . ?
C65 H49 0.9800 . ?
C65 H50 0.9800 . ?
C66 H51 0.9800 . ?
C66 H52 0.9800 . ?
C66 H53 0.9800 . ?
C67 H54 0.9800 . ?
C67 H55 0.9800 . ?
C67 H56 0.9800 . ?
C68 H57 0.9800 . ?
C68 H58 0.9800 . ?
C68 H59 0.9800 . ?
C69 C74 1.386(5) . ?
C69 C70 1.408(5) . ?
C70 C71 1.415(5) . ?
C70 C75 1.494(5) . ?
C71 C72 1.364(6) . ?
C71 H60 0.9500 . ?
C72 C73 1.393(7) . ?
C73 C74 1.394(5) . ?
C73 H61 0.9500 . ?
C74 H62 0.9500 . ?
C75 C80 1.395(6) . ?
C75 C76 1.426(5) . ?
C76 C77 1.392(6) . ?
C76 C81 1.493(6) . ?
C77 C78 1.366(7) . ?
C77 H63 0.9500 . ?
C78 C79 1.399(7) . ?
C78 C82 1.498(7) . ?
C79 C80 1.395(6) . ?
C79 H64 0.9500 . ?
C80 C83 1.520(6) . ?
C81 H65 0.9800 . ?
C81 H66 0.9800 . ?
C81 H67 0.9800 . ?
C82 H68 0.9800 . ?
C82 H69 0.9800 . ?
C82 H70 0.9800 . ?
C83 H71 0.9800 . ?
C83 H72 0.9800 . ?
C83 H73 0.9800 . ?
C84 H74 0.9800 . ?
C84 H75 0.9800 . ?
C84 H76 0.9800 . ?
C85 H78 0.9800 . ?
C85 H79 0.9800 . ?
C85 H80 0.9800 . ?
C86 H81 1.0000 . ?

loop_
_geom_torsion_atom_site_label_1
_geom_torsion_atom_site_label_2
_geom_torsion_atom_site_label_3
_geom_torsion_atom_site_label_4
_geom_torsion
_geom_torsion_site_symmetry_1
_geom_torsion_site_symmetry_2
_geom_torsion_site_symmetry_3
_geom_torsion_site_symmetry_4
_geom_torsion_publ_flag
C4 N1 C1 C20 -177.7(3) . . . . ?
Zn1 N1 C1 C20 7.4(5) . . . . ?
C4 N1 C1 C2 0.2(3) . . . . ?
Zn1 N1 C1 C2 -174.7(2) . . . . ?
N1 C1 C2 C3 0.0(4) . . . . ?
C20 C1 C2 C3 177.9(3) . . . . ?
C1 C2 C3 C4 -0.2(4) . . . . ?
C1 N1 C4 C5 175.0(3) . . . . ?
Zn1 N1 C4 C5 -10.0(4) . . . . ?
C1 N1 C4 C3 -0.4(3) . . . . ?
Zn1 N1 C4 C3 174.7(2) . . . . ?
C2 C3 C4 N1 0.3(4) . . . . ?
C2 C3 C4 C5 -175.1(3) . . . . ?
N1 C4 C5 C6 -5.4(5) . . . . ?
C3 C4 C5 C6 169.3(3) . . . . ?
N1 C4 C5 C21 175.3(3) . . . . ?
C3 C4 C5 C21 -10.0(4) . . . . ?
C9 N2 C6 C5 172.9(3) . . . . ?
Zn1 N2 C6 C5 -5.2(4) . . . . ?
C9 N2 C6 C7 -3.8(3) . . . . ?
Zn1 N2 C6 C7 178.11(19) . . . . ?
C4 C5 C6 N2 13.4(4) . . . . ?
C21 C5 C6 N2 -167.3(3) . . . . ?
C4 C5 C6 C7 -170.4(3) . . . . ?
C21 C5 C6 C7 8.9(4) . . . . ?
N2 C6 C7 C8 3.0(3) . . . . ?
C5 C6 C7 C8 -173.7(3) . . . . ?
C6 C7 C8 C9 -1.0(3) . . . . ?
C6 N2 C9 C10 -178.8(3) . . . . ?
Zn1 N2 C9 C10 -0.7(4) . . . . ?
C6 N2 C9 C8 3.2(3) . . . . ?
Zn1 N2 C9 C8 -178.70(19) . . . . ?
C7 C8 C9 N2 -1.4(3) . . . . ?
C7 C8 C9 C10 -179.4(3) . . . . ?
N2 C9 C10 C11 -13.6(5) . . . . ?
C8 C9 C10 C11 164.1(3) . . . . ?
N2 C9 C10 C37 168.5(3) . . . . ?
C8 C9 C10 C37 -13.8(4) . . . . ?
C14 N3 C11 C10 -176.6(3) . . . . ?
Zn1 N3 C11 C10 7.0(4) . . . . ?
C14 N3 C11 C12 -0.6(3) . . . . ?
Zn1 N3 C11 C12 -176.95(19) . . . . ?
C9 C10 C11 N3 10.2(5) . . . . ?
C37 C10 C11 N3 -171.9(3) . . . . ?
C9 C10 C11 C12 -165.2(3) . . . . ?
C37 C10 C11 C12 12.7(4) . . . . ?
N3 C11 C12 C13 -0.1(3) . . . . ?
C10 C11 C12 C13 176.0(3) . . . . ?
C11 C12 C13 C14 0.7(3) . . . . ?
C11 N3 C14 C15 178.3(3) . . . . ?
Zn1 N3 C14 C15 -5.3(4) . . . . ?
C11 N3 C14 C13 1.0(3) . . . . ?
Zn1 N3 C14 C13 177.34(18) . . . . ?
C12 C13 C14 N3 -1.1(3) . . . . ?
C12 C13 C14 C15 -178.4(3) . . . . ?
N3 C14 C15 C16 -4.6(5) . . . . ?
C13 C14 C15 C16 172.3(3) . . . . ?
N3 C14 C15 C53 -179.1(2) . . . . ?
C13 C14 C15 C53 -2.2(4) . . . . ?
C19 N4 C16 C15 -179.9(3) . . . . ?
Zn1 N4 C16 C15 -1.5(4) . . . . ?
C19 N4 C16 C17 -1.4(3) . . . . ?
Zn1 N4 C16 C17 177.0(2) . . . . ?
C14 C15 C16 N4 8.2(5) . . . . ?
C53 C15 C16 N4 -177.3(3) . . . . ?
C14 C15 C16 C17 -170.0(3) . . . . ?
C53 C15 C16 C17 4.4(4) . . . . ?
N4 C16 C17 C18 1.1(4) . . . . ?
C15 C16 C17 C18 179.6(3) . . . . ?
C16 C17 C18 C19 -0.4(4) . . . . ?
C16 N4 C19 C20 178.9(3) . . . . ?
Zn1 N4 C19 C20 0.4(5) . . . . ?
C16 N4 C19 C18 1.1(3) . . . . ?
Zn1 N4 C19 C18 -177.3(2) . . . . ?
C17 C18 C19 N4 -0.5(4) . . . . ?
C17 C18 C19 C20 -178.3(3) . . . . ?
N4 C19 C20 C1 -10.1(5) . . . . ?
C18 C19 C20 C1 167.3(3) . . . . ?
N4 C19 C20 C69 173.0(3) . . . . ?
C18 C19 C20 C69 -9.6(5) . . . . ?
N1 C1 C20 C19 5.9(5) . . . . ?
C2 C1 C20 C19 -171.6(3) . . . . ?
N1 C1 C20 C69 -177.1(3) . . . . ?
C2 C1 C20 C69 5.4(5) . . . . ?
C4 C5 C21 C26 106.6(3) . . . . ?
C6 C5 C21 C26 -72.8(4) . . . . ?
C4 C5 C21 C22 -72.5(4) . . . . ?
C6 C5 C21 C22 108.2(3) . . . . ?
C26 C21 C22 C23 0.7(4) . . . . ?
C5 C21 C22 C23 179.8(3) . . . . ?
C26 C21 C22 C27 -179.8(3) . . . . ?
C5 C21 C22 C27 -0.7(4) . . . . ?
C21 C22 C23 C24 -0.4(5) . . . . ?
C27 C22 C23 C24 -179.9(3) . . . . ?
C36 O1 C24 C25 -4.0(6) . . . . ?
C36 O1 C24 C23 175.9(4) . . . . ?
C22 C23 C24 O1 179.8(3) . . . . ?
C22 C23 C24 C25 -0.4(5) . . . . ?
O1 C24 C25 C26 -179.4(3) . . . . ?
C23 C24 C25 C26 0.7(5) . . . . ?
C24 C25 C26 C21 -0.4(5) . . . . ?
C22 C21 C26 C25 -0.4(5) . . . . ?
C5 C21 C26 C25 -179.4(3) . . . . ?
C23 C22 C27 C28 -67.0(4) . . . . ?
C21 C22 C27 C28 113.5(3) . . . . ?
C23 C22 C27 C32 108.5(3) . . . . ?
C21 C22 C27 C32 -71.0(4) . . . . ?
C32 C27 C28 C29 1.1(4) . . . . ?
C22 C27 C28 C29 176.6(3) . . . . ?
C32 C27 C28 C33 -177.4(3) . . . . ?
C22 C27 C28 C33 -1.8(4) . . . . ?
C27 C28 C29 C30 0.4(5) . . . . ?
C33 C28 C29 C30 178.9(3) . . . . ?
C28 C29 C30 C31 -1.1(6) . . . . ?
C28 C29 C30 C34 -178.2(4) . . . . ?
C29 C30 C31 C32 0.2(6) . . . . ?
C34 C30 C31 C32 177.3(4) . . . . ?
C30 C31 C32 C27 1.2(5) . . . . ?
C30 C31 C32 C35 -176.0(4) . . . . ?
C28 C27 C32 C31 -1.9(4) . . . . ?
C22 C27 C32 C31 -177.5(3) . . . . ?
C28 C27 C32 C35 175.3(3) . . . . ?
C22 C27 C32 C35 -0.3(4) . . . . ?
C9 C10 C37 C42 87.7(3) . . . . ?
C11 C10 C37 C42 -90.3(3) . . . . ?
C9 C10 C37 C38 -91.9(3) . . . . ?
C11 C10 C37 C38 90.1(3) . . . . ?
C42 C37 C38 C39 0.1(4) . . . . ?
C10 C37 C38 C39 179.6(3) . . . . ?
C42 C37 C38 C43 -177.2(3) . . . . ?
C10 C37 C38 C43 2.4(4) . . . . ?
C37 C38 C39 C40 0.6(5) . . . . ?
C43 C38 C39 C40 178.0(3) . . . . ?
C38 C39 C40 O2 -179.3(4) . . . . ?
C38 C39 C40 C41 -1.2(6) . . . . ?
C52 O2 C40 C39 178.4(4) . . . . ?
C52 O2 C40 C41 0.3(6) . . . . ?
C39 C40 C41 C42 1.1(6) . . . . ?
O2 C40 C41 C42 179.1(4) . . . . ?
C38 C37 C42 C41 -0.1(5) . . . . ?
C10 C37 C42 C41 -179.7(3) . . . . ?
C40 C41 C42 C37 -0.5(5) . . . . ?
C39 C38 C43 C48 94.4(4) . . . . ?
C37 C38 C43 C48 -88.3(4) . . . . ?
C39 C38 C43 C44 -82.9(4) . . . . ?
C37 C38 C43 C44 94.4(4) . . . . ?
C48 C43 C44 C45 3.6(5) . . . . ?
C38 C43 C44 C45 -179.0(3) . . . . ?
C48 C43 C44 C49 -176.2(3) . . . . ?
C38 C43 C44 C49 1.2(4) . . . . ?
C43 C44 C45 C46 0.1(5) . . . . ?
C49 C44 C45 C46 179.9(3) . . . . ?
C44 C45 C46 C47 -2.6(5) . . . . ?
C44 C45 C46 C50 178.4(4) . . . . ?
C45 C46 C47 C48 1.5(6) . . . . ?
C50 C46 C47 C48 -179.5(4) . . . . ?
C46 C47 C48 C43 2.1(6) . . . . ?
C46 C47 C48 C51 -175.2(4) . . . . ?
C44 C43 C48 C47 -4.6(5) . . . . ?
C38 C43 C48 C47 178.1(3) . . . . ?
C44 C43 C48 C51 172.5(3) . . . . ?
C38 C43 C48 C51 -4.8(5) . . . . ?
C16 C15 C53 C58 -79.0(3) . . . . ?
C14 C15 C53 C58 95.8(3) . . . . ?
C16 C15 C53 C54 103.2(3) . . . . ?
C14 C15 C53 C54 -81.9(4) . . . . ?
C58 C53 C54 C55 -0.5(4) . . . . ?
C15 C53 C54 C55 177.2(3) . . . . ?
C58 C53 C54 C59 -179.6(3) . . . . ?
C15 C53 C54 C59 -1.9(4) . . . . ?
C53 C54 C55 C56 -0.4(5) . . . . ?
C59 C54 C55 C56 178.8(3) . . . . ?
C68 O3 C56 C57 -9.4(6) . . . . ?
C68 O3 C56 C55 170.6(4) . . . . ?
C54 C55 C56 O3 -179.1(3) . . . . ?
C54 C55 C56 C57 0.9(5) . . . . ?
O3 C56 C57 C58 179.5(3) . . . . ?
C55 C56 C57 C58 -0.5(5) . . . . ?
C56 C57 C58 C53 -0.4(5) . . . . ?
C54 C53 C58 C57 0.9(4) . . . . ?
C15 C53 C58 C57 -176.9(3) . . . . ?
C55 C54 C59 C64 104.4(3) . . . . ?
C53 C54 C59 C64 -76.5(4) . . . . ?
C55 C54 C59 C60 -73.7(4) . . . . ?
C53 C54 C59 C60 105.5(3) . . . . ?
C64 C59 C60 C61 2.9(4) . . . . ?
C54 C59 C60 C61 -179.1(3) . . . . ?
C64 C59 C60 C65 -176.2(3) . . . . ?
C54 C59 C60 C65 1.9(4) . . . . ?
C59 C60 C61 C62 -0.2(5) . . . . ?
C65 C60 C61 C62 178.9(3) . . . . ?
C60 C61 C62 C63 -1.7(5) . . . . ?
C60 C61 C62 C66 178.8(3) . . . . ?
C61 C62 C63 C64 1.0(6) . . . . ?
C66 C62 C63 C64 -179.5(4) . . . . ?
C60 C59 C64 C63 -3.6(5) . . . . ?
C54 C59 C64 C63 178.4(3) . . . . ?
C60 C59 C64 C67 175.4(3) . . . . ?
C54 C59 C64 C67 -2.6(5) . . . . ?
C62 C63 C64 C59 1.7(5) . . . . ?
C62 C63 C64 C67 -177.4(4) . . . . ?
C19 C20 C69 C74 103.0(4) . . . . ?
C1 C20 C69 C74 -74.2(4) . . . . ?
C19 C20 C69 C70 -79.7(4) . . . . ?
C1 C20 C69 C70 103.1(4) . . . . ?
C74 C69 C70 C71 1.5(5) . . . . ?
C20 C69 C70 C71 -175.8(3) . . . . ?
C74 C69 C70 C75 -179.5(3) . . . . ?
C20 C69 C70 C75 3.2(5) . . . . ?
C69 C70 C71 C72 -0.3(6) . . . . ?
C75 C70 C71 C72 -179.3(4) . . . . ?
C70 C71 C72 O4 178.9(4) . . . . ?
C70 C71 C72 C73 -1.0(7) . . . . ?
C84 O4 C72 C71 178.4(5) . . . . ?
C84 O4 C72 C73 -1.7(7) . . . . ?
C71 C72 C73 C74 1.1(7) . . . . ?
O4 C72 C73 C74 -178.8(4) . . . . ?
C70 C69 C74 C73 -1.5(6) . . . . ?
C20 C69 C74 C73 175.8(4) . . . . ?
C72 C73 C74 C69 0.2(7) . . . . ?
C69 C70 C75 C80 -77.5(5) . . . . ?
C71 C70 C75 C80 101.5(4) . . . . ?
C69 C70 C75 C76 102.1(4) . . . . ?
C71 C70 C75 C76 -79.0(4) . . . . ?
C80 C75 C76 C77 -0.5(5) . . . . ?
C70 C75 C76 C77 179.9(3) . . . . ?
C80 C75 C76 C81 -177.9(4) . . . . ?
C70 C75 C76 C81 2.6(5) . . . . ?
C75 C76 C77 C78 1.5(6) . . . . ?
C81 C76 C77 C78 179.0(4) . . . . ?
C76 C77 C78 C79 -0.3(6) . . . . ?
C76 C77 C78 C82 178.3(4) . . . . ?
C77 C78 C79 C80 -1.9(6) . . . . ?
C82 C78 C79 C80 179.4(4) . . . . ?
C76 C75 C80 C79 -1.6(5) . . . . ?
C70 C75 C80 C79 177.9(3) . . . . ?
C76 C75 C80 C83 177.7(3) . . . . ?
C70 C75 C80 C83 -2.8(6) . . . . ?
C78 C79 C80 C75 2.9(6) . . . . ?
C78 C79 C80 C83 -176.4(4) . . . . ?
